data_7002665
loop_
_publ_author_name
'Zhang, Xiao'
'Yi, Zhihui'
'Zhao, Liyan'
'Chen, Qian'
'Gu, Xianmo'
'Xu, Jiqing'
'Wang, Xiaolin'
'Yang, Chao'
'Xu, Xianzhu'
'Xia, Wujiong'

_publ_section_title
;
 Steric hindrance-dependent rational design and synthesis of three new
 Keggin-based supramolecular networks
;
_journal_issue 42
_journal_name_full 'Dalton Transactions'
_journal_page_first 9198
_journal_paper_doi 10.1039/b906313g
_journal_year 2009
_chemical_formula_sum 'C18 H70 N12 Ni3 O45 P W12'
_chemical_formula_weight 3588.16
_chemical_name_systematic
;
?
;
_space_group_IT_number 15
_symmetry_cell_setting monoclinic
_symmetry_space_group_name_Hall '-C 2yc'
_symmetry_space_group_name_H-M 'C 1 2/c 1'
_atom_sites_solution_hydrogens CONSTR
_atom_sites_solution_primary direct
_atom_sites_solution_secondary difmap
_audit_creation_method SHELXL-97
_cell_angle_alpha 90.00
_cell_angle_beta 92.1790(10)
_cell_angle_gamma 90.00
_cell_formula_units_Z 4
_cell_length_a 12.6446(9)
_cell_length_b 22.0180(15)
_cell_length_c 22.6442(16)
_cell_measurement_reflns_used 3869
_cell_measurement_temperature 293(2)
_cell_measurement_theta_max 28.10
_cell_measurement_theta_min 2.54
_cell_volume 6299.8(8)
_computing_cell_refinement RAPID-AUTO
_computing_data_collection 'RAPID-AUTO (Rigaku, 1998)'
_computing_data_reduction RAPID-AUTO
_computing_structure_refinement 'SHELXL-97 (Sheldrick, 1997)'
_computing_structure_solution 'SHELXS-97 (Sheldrick, 1990)'
_diffrn_ambient_temperature 293(2)
_diffrn_detector_area_resol_mean 10
_diffrn_measured_fraction_theta_full 0.999
_diffrn_measured_fraction_theta_max 0.999
_diffrn_measurement_device_type RAXIS-RAPID
_diffrn_measurement_method '\w scans'
_diffrn_radiation_monochromator graphite
_diffrn_radiation_source 'fine-focus sealed tube'
_diffrn_radiation_type MoK\a
_diffrn_radiation_wavelength 0.71073
_diffrn_reflns_av_R_equivalents 0.0700
_diffrn_reflns_av_sigmaI/netI 0.0688
_diffrn_reflns_limit_h_max 15
_diffrn_reflns_limit_h_min -15
_diffrn_reflns_limit_k_max 17
_diffrn_reflns_limit_k_min -26
_diffrn_reflns_limit_l_max 26
_diffrn_reflns_limit_l_min -26
_diffrn_reflns_number 16617
_diffrn_reflns_theta_full 25.05
_diffrn_reflns_theta_max 25.05
_diffrn_reflns_theta_min 1.85
_exptl_absorpt_coefficient_mu 22.811
_exptl_absorpt_correction_T_max 0.4623
_exptl_absorpt_correction_T_min 0.2626
_exptl_absorpt_correction_type empirical
_exptl_absorpt_process_details '(ABSCOR; Higashi, 1995)'
_exptl_crystal_colour black
_exptl_crystal_density_diffrn 3.783
_exptl_crystal_density_method 'not measured'
_exptl_crystal_description block
_exptl_crystal_F_000 6436
_exptl_crystal_size_max 0.08
_exptl_crystal_size_mid 0.04
_exptl_crystal_size_min 0.04
_refine_diff_density_max 2.880
_refine_diff_density_min -2.133
_refine_diff_density_rms 0.315
_refine_ls_extinction_method none
_refine_ls_goodness_of_fit_ref 1.001
_refine_ls_hydrogen_treatment constr
_refine_ls_matrix_type full
_refine_ls_number_parameters 415
_refine_ls_number_reflns 5561
_refine_ls_number_restraints 10
_refine_ls_restrained_S_all 1.064
_refine_ls_R_factor_all 0.0589
_refine_ls_R_factor_gt 0.0438
_refine_ls_shift/su_max 0.007
_refine_ls_shift/su_mean 0.000
_refine_ls_structure_factor_coef Fsqd
_refine_ls_weighting_details 'calc w=1/[\s^2^(Fo^2^)+(0.0476P)^2^+0.0000P] where P=(Fo^2^+2Fc^2^)/3'
_refine_ls_weighting_scheme calc
_refine_ls_wR_factor_gt 0.1029
_refine_ls_wR_factor_ref 0.1076
_reflns_number_gt 4330
_reflns_number_total 5561
_reflns_threshold_expression >2sigma(I)
_cod_data_source_file b906313g.txt
_cod_data_source_block yi
_cod_depositor_comments
;
The following automatic conversions were performed:
'_symmetry_cell_setting' value 'MONOCLINIC' changed to 'monoclinic'
according to '/home/saulius/struct/CIF-dictionaries/cif_core.dic'
dictionary named 'cif_core.dic' version 2.4.1 from
2010-06-29.

'_exptl_absorpt_correction_type' value 'EMPIRICAL' changed to
'empirical' according to
'/home/saulius/struct/CIF-dictionaries/cif_core.dic' dictionary named
'cif_core.dic' version 2.4.1 from
2010-06-29.

'_refine_ls_hydrogen_treatment' value 'CONSTR' changed to
'constr' according to '/home/saulius/struct/CIF-dictionaries/cif_core.dic'
dictionary named 'cif_core.dic' version 2.4.1 from 2010-06-29.

Automatic conversion script
Id: cif_fix_enum 1527 2010-12-29 10:47:43Z saulius 
;
_cod_original_sg_symbol_H-M C2/c
_cod_database_code 7002665

loop_
_symmetry_equiv_pos_as_xyz
'x, y, z'
'-x, y, -z+1/2'
'x+1/2, y+1/2, z'
'-x+1/2, y+1/2, -z+1/2'
'-x, -y, -z'
'x, -y, z-1/2'
'-x+1/2, -y+1/2, -z'
'x+1/2, -y+1/2, z-1/2'

loop_
_atom_site_label
_atom_site_type_symbol
_atom_site_fract_x
_atom_site_fract_y
_atom_site_fract_z
_atom_site_U_iso_or_equiv
_atom_site_adp_type
_atom_site_occupancy
_atom_site_symmetry_multiplicity
_atom_site_calc_flag
_atom_site_refinement_flags
_atom_site_disorder_assembly
_atom_site_disorder_group
N2 N 0.5799(11) 0.3766(6) 0.6156(5) 0.033(3) Uani 1 1 d . . .
W1 W 0.49238(5) 0.21518(3) 0.36209(3) 0.02584(17) Uani 1 1 d . . .
W2 W 0.69325(5) 0.21256(3) 0.24811(3) 0.02652(18) Uani 1 1 d . . .
W3 W 0.70100(5) 0.33327(3) 0.36145(3) 0.02746(18) Uani 1 1 d . . .
W4 W 0.69709(5) 0.32263(3) 0.14458(3) 0.02647(18) Uani 1 1 d . . .
W5 W 0.69627(6) 0.44258(3) 0.25784(3) 0.0342(2) Uani 1 1 d . . .
W6 W 0.48715(6) 0.43973(3) 0.13920(3) 0.03093(19) Uani 1 1 d . . .
P1 P 0.5000 0.3279(2) 0.2500 0.0178(12) Uani 1 2 d SD . .
Ni1 Ni 1.0000 0.48714(12) 0.2500 0.0339(7) Uani 1 2 d S . .
Ni2 Ni 0.47534(17) 0.32122(8) 0.57075(8) 0.0252(5) Uani 1 1 d . . .
O1 O 0.4308(7) 0.2868(4) 0.2888(3) 0.016(2) Uani 1 1 d D . .
O2 O 0.5881(8) 0.1919(4) 0.3017(4) 0.022(2) Uani 1 1 d . . .
O3 O 0.5864(8) 0.3770(4) 0.1210(4) 0.020(2) Uani 1 1 d . . .
O4 O 0.6181(8) 0.2593(4) 0.1010(4) 0.024(2) Uani 1 1 d . . .
O5 O 0.7669(7) 0.2587(4) 0.1887(4) 0.021(2) Uani 1 1 d . . .
O6 O 0.5911(8) 0.2777(4) 0.3821(4) 0.021(2) Uani 1 1 d . . .
O7 O 0.6186(8) 0.4821(4) 0.3185(4) 0.027(2) Uani 1 1 d . . .
O8 O 0.7364(8) 0.3800(4) 0.2048(4) 0.025(2) Uani 1 1 d . . .
O9 O 0.5707(7) 0.3678(3) 0.2894(3) 0.015(2) Uani 1 1 d D . .
O10 O 0.3765(8) 0.3947(4) 0.0981(4) 0.022(2) Uani 1 1 d . . .
O11 O 0.7880(9) 0.3356(4) 0.0918(4) 0.032(3) Uani 1 1 d . . .
O12 O 0.7329(8) 0.2765(4) 0.3022(4) 0.023(2) Uani 1 1 d . . .
O13 O 0.7925(9) 0.4950(5) 0.2452(4) 0.040(3) Uani 1 1 d . . .
O14 O 0.6164(7) 0.1728(3) 0.1853(4) 0.017(2) Uani 1 1 d . . .
O15 O 0.5184(8) 0.1622(4) 0.4162(4) 0.026(2) Uani 1 1 d . . .
O16 O 0.7711(8) 0.3961(4) 0.3198(4) 0.023(2) Uani 1 1 d . . .
O17 O 0.7897(9) 0.1596(4) 0.2636(4) 0.035(3) Uani 1 1 d . . .
O18 O 0.5888(8) 0.4621(4) 0.2009(4) 0.025(2) Uani 1 1 d . . .
O19 O 0.7983(9) 0.3165(4) 0.4136(4) 0.031(3) Uani 1 1 d . . .
O20 O 0.5115(10) 0.4916(4) 0.0854(4) 0.037(3) Uani 1 1 d . . .
C1 C 0.7605(15) 0.4200(8) 0.6097(9) 0.054(5) Uani 1 1 d U . .
H1A H 0.8144 0.3944 0.6272 0.080 Uiso 1 1 calc R . .
H1B H 0.7320 0.4456 0.6395 0.080 Uiso 1 1 calc R . .
H1C H 0.7906 0.4449 0.5798 0.080 Uiso 1 1 calc R . .
C2 C 0.6940(15) 0.3380(9) 0.5450(9) 0.063(7) Uani 1 1 d . . .
H2A H 0.7423 0.3097 0.5648 0.076 Uiso 1 1 calc R . .
H2B H 0.7311 0.3557 0.5125 0.076 Uiso 1 1 calc R . .
C3 C 0.6743(19) 0.3816(11) 0.5824(11) 0.086(7) Uani 1 1 d U . .
H3 H 0.6474 0.4114 0.5534 0.103 Uiso 1 1 calc R . .
C4 C 0.3027(16) 0.4025(9) 0.5330(8) 0.051(5) Uani 1 1 d . . .
H4 H 0.2612 0.3693 0.5148 0.062 Uiso 1 1 calc R . .
C5 C 0.2927(17) 0.3961(8) 0.5977(9) 0.058(6) Uani 1 1 d . . .
H5A H 0.3210 0.4322 0.6171 0.069 Uiso 1 1 calc R . .
H5B H 0.2184 0.3931 0.6064 0.069 Uiso 1 1 calc R . .
C6 C 0.2570(15) 0.4610(7) 0.5071(8) 0.049(5) Uani 1 1 d . . .
H6A H 0.3015 0.4945 0.5190 0.073 Uiso 1 1 calc R . .
H6B H 0.1872 0.4673 0.5213 0.073 Uiso 1 1 calc R . .
H6C H 0.2534 0.4583 0.4648 0.073 Uiso 1 1 calc R . .
C7 C 1.0219(15) 0.4595(8) 0.3724(8) 0.044(5) Uani 1 1 d . . .
H7 H 1.0984 0.4657 0.3779 0.053 Uiso 1 1 calc R . .
C8 C 0.9717(16) 0.5182(8) 0.3669(8) 0.053(5) Uani 1 1 d . . .
H8A H 0.8957 0.5133 0.3687 0.063 Uiso 1 1 calc R . .
H8B H 0.9953 0.5437 0.3998 0.063 Uiso 1 1 calc R . .
C9 C 0.9845(16) 0.4235(9) 0.4235(8) 0.057(6) Uani 1 1 d . . .
H9A H 0.9897 0.4478 0.4587 0.086 Uiso 1 1 calc R . .
H9B H 1.0277 0.3879 0.4287 0.086 Uiso 1 1 calc R . .
H9C H 0.9122 0.4116 0.4160 0.086 Uiso 1 1 calc R . .
N1 N 0.6055(11) 0.3032(6) 0.5200(6) 0.034(3) Uani 1 1 d . . .
H1D H 0.6206 0.2633 0.5209 0.041 Uiso 1 1 calc R . .
H1E H 0.5918 0.3142 0.4822 0.041 Uiso 1 1 calc R . .
H2C H 0.5512 0.4134 0.6202 0.041 Uiso 1 1 d R . .
H2D H 0.5961 0.3609 0.6514 0.041 Uiso 1 1 d R . .
N3 N 0.3484(11) 0.3426(5) 0.6217(6) 0.035(4) Uani 1 1 d . . .
H3A H 0.3036 0.3109 0.6223 0.042 Uiso 1 1 calc R . .
H3B H 0.3716 0.3502 0.6590 0.042 Uiso 1 1 calc R . .
N4 N 0.4126(10) 0.3922(5) 0.5170(5) 0.024(3) Uani 1 1 d . . .
H4A H 0.4508 0.4263 0.5229 0.029 Uiso 1 1 calc R . .
H4B H 0.4150 0.3819 0.4786 0.029 Uiso 1 1 calc R . .
N5 N 1.0014(12) 0.4280(5) 0.3148(6) 0.042(4) Uani 1 1 d . . .
H5C H 0.9387 0.4087 0.3151 0.051 Uiso 1 1 calc R . .
H5D H 1.0521 0.4001 0.3093 0.051 Uiso 1 1 calc R . .
N6 N 0.9958(11) 0.5479(6) 0.3122(6) 0.043(4) Uani 1 1 d . . .
H6D H 1.0588 0.5668 0.3161 0.052 Uiso 1 1 calc R . .
H6E H 0.9461 0.5759 0.3029 0.052 Uiso 1 1 calc R . .
O1W O 0.3805(10) 0.2567(5) 0.5213(4) 0.040(3) Uani 1 1 d . . .
O2W O 0.5133(10) 0.2440(5) 0.6284(5) 0.049(3) Uani 1 1 d . . .
O3W O 0.0000 0.0924(8) 0.2500 0.072(7) Uani 1 2 d S . .

loop_
_atom_site_aniso_label
_atom_site_aniso_U_11
_atom_site_aniso_U_22
_atom_site_aniso_U_33
_atom_site_aniso_U_23
_atom_site_aniso_U_13
_atom_site_aniso_U_12
N2 0.042(9) 0.036(8) 0.023(7) 0.001(6) 0.001(6) 0.007(7)
W1 0.0311(4) 0.0230(3) 0.0237(3) 0.0029(3) 0.0050(3) -0.0003(3)
W2 0.0262(4) 0.0271(4) 0.0267(4) 0.0029(3) 0.0053(3) 0.0063(3)
W3 0.0272(4) 0.0311(4) 0.0239(3) 0.0019(3) -0.0026(3) -0.0037(3)
W4 0.0278(4) 0.0272(3) 0.0250(4) 0.0023(3) 0.0089(3) -0.0008(3)
W5 0.0415(5) 0.0315(4) 0.0296(4) 0.0005(3) 0.0027(3) -0.0135(3)
W6 0.0453(5) 0.0231(3) 0.0246(4) 0.0036(3) 0.0041(3) 0.0023(3)
P1 0.022(3) 0.018(3) 0.014(3) 0.000 0.004(2) 0.000
Ni1 0.0219(17) 0.0185(14) 0.061(2) 0.000 0.0008(15) 0.000
Ni2 0.0331(13) 0.0246(10) 0.0182(10) 0.0003(8) 0.0049(9) 0.0003(9)
O1 0.026(6) 0.013(5) 0.010(5) 0.001(4) 0.003(4) 0.001(4)
O2 0.024(6) 0.023(5) 0.020(5) 0.000(4) 0.006(5) 0.007(4)
O3 0.032(6) 0.019(5) 0.008(5) 0.000(4) 0.004(4) 0.005(4)
O4 0.027(6) 0.023(5) 0.021(5) -0.002(4) 0.008(5) -0.006(5)
O5 0.014(6) 0.021(5) 0.030(6) 0.003(4) 0.014(5) 0.000(4)
O6 0.024(6) 0.023(5) 0.014(5) -0.001(4) -0.004(4) -0.002(4)
O7 0.037(7) 0.015(5) 0.029(6) -0.004(4) -0.002(5) -0.011(5)
O8 0.027(6) 0.027(5) 0.020(5) -0.001(4) 0.002(5) 0.002(5)
O9 0.017(6) 0.014(5) 0.015(5) 0.006(4) 0.001(4) 0.002(4)
O10 0.024(6) 0.019(5) 0.023(5) 0.001(4) -0.003(5) -0.002(4)
O11 0.037(7) 0.031(6) 0.030(6) 0.001(5) 0.023(5) -0.012(5)
O12 0.016(6) 0.031(6) 0.022(5) 0.000(4) 0.000(4) 0.000(5)
O13 0.052(9) 0.037(6) 0.032(6) -0.002(5) 0.011(6) -0.032(6)
O14 0.015(6) 0.007(4) 0.028(5) 0.001(4) 0.003(4) 0.003(4)
O15 0.023(6) 0.031(6) 0.023(6) 0.006(4) 0.005(5) 0.000(5)
O16 0.019(6) 0.028(5) 0.021(5) 0.003(4) -0.001(4) -0.007(5)
O17 0.041(8) 0.033(6) 0.030(6) 0.004(5) 0.002(5) 0.013(5)
O18 0.033(7) 0.015(5) 0.028(6) -0.005(4) 0.002(5) -0.004(5)
O19 0.032(7) 0.028(6) 0.031(6) 0.001(5) -0.005(5) -0.005(5)
O20 0.076(10) 0.013(5) 0.023(6) 0.010(4) 0.005(6) 0.007(5)
C1 0.041(12) 0.051(11) 0.068(12) -0.022(9) -0.013(9) 0.002(9)
C2 0.030(12) 0.101(17) 0.059(13) -0.046(12) 0.011(10) -0.027(12)
C3 0.056(14) 0.092(14) 0.110(16) -0.059(13) 0.009(13) -0.015(12)
C4 0.043(13) 0.072(14) 0.039(11) 0.001(10) 0.007(10) 0.001(11)
C5 0.052(14) 0.051(12) 0.071(15) 0.009(10) 0.023(12) 0.005(10)
C6 0.045(13) 0.044(11) 0.057(12) 0.013(9) 0.011(10) 0.012(10)
C7 0.030(11) 0.051(11) 0.051(12) -0.009(9) -0.007(9) -0.004(9)
C8 0.049(14) 0.051(12) 0.058(13) -0.020(10) 0.008(11) 0.005(10)
C9 0.044(13) 0.073(14) 0.054(13) -0.007(11) -0.008(10) 0.000(11)
N1 0.036(9) 0.030(7) 0.037(8) 0.000(6) 0.011(7) -0.006(6)
N3 0.050(10) 0.023(7) 0.032(8) 0.002(6) 0.017(7) -0.008(7)
N4 0.026(8) 0.030(7) 0.017(6) 0.004(5) 0.005(6) -0.005(6)
N5 0.047(10) 0.020(7) 0.060(10) 0.000(7) 0.010(8) -0.003(7)
N6 0.030(9) 0.022(7) 0.077(11) -0.006(7) -0.010(8) 0.004(6)
O1W 0.053(8) 0.035(6) 0.032(6) -0.006(5) 0.004(6) -0.017(6)
O2W 0.066(10) 0.034(7) 0.047(7) 0.007(6) 0.003(7) 0.013(6)
O3W 0.104(19) 0.041(11) 0.072(14) 0.000 0.020(13) 0.000

loop_
_atom_type_symbol
_atom_type_description
_atom_type_scat_dispersion_real
_atom_type_scat_dispersion_imag
_atom_type_scat_source
C C 0.0033 0.0016 'International Tables Vol C Tables 4.2.6.8 and 6.1.1.4'
H H 0.0000 0.0000 'International Tables Vol C Tables 4.2.6.8 and 6.1.1.4'
N N 0.0061 0.0033 'International Tables Vol C Tables 4.2.6.8 and 6.1.1.4'
O O 0.0106 0.0060 'International Tables Vol C Tables 4.2.6.8 and 6.1.1.4'
Ni Ni 0.3393 1.1124 'International Tables Vol C Tables 4.2.6.8 and 6.1.1.4'
W W -0.8490 6.8722 'International Tables Vol C Tables 4.2.6.8 and 6.1.1.4'
P P 0.1023 0.0942 'International Tables Vol C Tables 4.2.6.8 and 6.1.1.4'

loop_
_geom_angle_atom_site_label_1
_geom_angle_atom_site_label_2
_geom_angle_atom_site_label_3
_geom_angle
_geom_angle_site_symmetry_1
_geom_angle_site_symmetry_3
_geom_angle_publ_flag
C3 N2 Ni2 108.7(11) . . ?
C3 N2 H2C 109.7 . . ?
Ni2 N2 H2C 110.0 . . ?
C3 N2 H2D 109.6 . . ?
Ni2 N2 H2D 110.0 . . ?
H2C N2 H2D 108.8 . . ?
O15 W1 O6 102.5(4) . . ?
O15 W1 O4 99.0(4) . 2_655 ?
O6 W1 O4 90.7(4) . 2_655 ?
O15 W1 O2 102.6(4) . . ?
O6 W1 O2 86.4(4) . . ?
O4 W1 O2 158.4(4) 2_655 . ?
O15 W1 O14 100.4(4) . 2_655 ?
O6 W1 O14 157.0(4) . 2_655 ?
O4 W1 O14 88.4(4) 2_655 2_655 ?
O2 W1 O14 86.1(4) . 2_655 ?
O15 W1 O1 172.1(4) . . ?
O6 W1 O1 83.2(3) . . ?
O4 W1 O1 75.3(3) 2_655 . ?
O2 W1 O1 83.1(3) . . ?
O14 W1 O1 74.3(3) 2_655 . ?
O17 W2 O2 102.6(4) . . ?
O17 W2 O14 100.3(4) . . ?
O2 W2 O14 91.0(4) . . ?
O17 W2 O12 101.6(5) . . ?
O2 W2 O12 86.5(4) . . ?
O14 W2 O12 158.0(4) . . ?
O17 W2 O5 98.1(4) . . ?
O2 W2 O5 159.1(4) . . ?
O14 W2 O5 88.2(4) . . ?
O12 W2 O5 86.4(4) . . ?
O17 W2 O1 171.0(4) . 2_655 ?
O2 W2 O1 85.5(3) . 2_655 ?
O14 W2 O1 75.2(3) . 2_655 ?
O12 W2 O1 82.8(3) . 2_655 ?
O5 W2 O1 74.2(3) . 2_655 ?
O19 W3 O12 100.3(4) . . ?
O19 W3 O16 99.3(4) . . ?
O12 W3 O16 90.8(4) . . ?
O19 W3 O6 101.7(4) . . ?
O12 W3 O6 85.8(4) . . ?
O16 W3 O6 159.0(4) . . ?
O19 W3 O10 100.9(4) . 2_655 ?
O12 W3 O10 158.5(4) . 2_655 ?
O16 W3 O10 88.9(4) . 2_655 ?
O6 W3 O10 86.9(4) . 2_655 ?
O19 W3 O9 173.9(4) . . ?
O12 W3 O9 83.5(4) . . ?
O16 W3 O9 75.7(3) . . ?
O6 W3 O9 83.3(3) . . ?
O10 W3 O9 75.6(3) 2_655 . ?
O11 W4 O3 101.9(4) . . ?
O11 W4 O8 102.9(4) . . ?
O3 W4 O8 87.3(4) . . ?
O11 W4 O5 100.2(4) . . ?
O3 W4 O5 157.7(4) . . ?
O8 W4 O5 90.6(4) . . ?
O11 W4 O4 96.3(4) . . ?
O3 W4 O4 87.2(4) . . ?
O8 W4 O4 160.7(4) . . ?
O5 W4 O4 87.5(4) . . ?
O11 W4 O1 169.9(4) . 2_655 ?
O3 W4 O1 82.9(3) . 2_655 ?
O8 W4 O1 86.1(3) . 2_655 ?
O5 W4 O1 74.8(3) . 2_655 ?
O4 W4 O1 74.8(3) . 2_655 ?
O13 W5 O18 103.3(5) . . ?
O13 W5 O8 100.0(4) . . ?
O18 W5 O8 86.3(4) . . ?
O13 W5 O7 101.6(4) . . ?
O18 W5 O7 90.6(4) . . ?
O8 W5 O7 158.3(4) . . ?
O13 W5 O16 98.3(5) . . ?
O18 W5 O16 158.1(4) . . ?
O8 W5 O16 86.6(4) . . ?
O7 W5 O16 88.3(4) . . ?
O13 W5 O9 172.1(4) . . ?
O18 W5 O9 83.9(3) . . ?
O8 W5 O9 83.5(3) . . ?
O7 W5 O9 74.8(3) . . ?
O16 W5 O9 74.7(3) . . ?
O20 W6 O7 100.3(4) . 2_655 ?
O20 W6 O3 101.0(4) . . ?
O7 W6 O3 158.6(4) 2_655 . ?
O20 W6 O18 102.3(5) . . ?
O7 W6 O18 88.4(4) 2_655 . ?
O3 W6 O18 85.2(4) . . ?
O20 W6 O10 98.5(5) . . ?
O7 W6 O10 89.1(4) 2_655 . ?
O3 W6 O10 89.7(4) . . ?
O18 W6 O10 159.2(4) . . ?
O20 W6 O9 172.5(5) . 2_655 ?
O7 W6 O9 75.4(3) 2_655 2_655 ?
O3 W6 O9 83.6(3) . 2_655 ?
O18 W6 O9 83.8(3) . 2_655 ?
O10 W6 O9 75.6(3) . 2_655 ?
O9 P1 O9 109.3(7) . 2_655 ?
O9 P1 O1 109.6(4) . . ?
O9 P1 O1 109.7(5) 2_655 . ?
O9 P1 O1 109.7(5) . 2_655 ?
O9 P1 O1 109.6(4) 2_655 2_655 ?
O1 P1 O1 108.8(6) . 2_655 ?
N6 Ni1 N6 93.0(8) . 2_755 ?
N6 Ni1 N5 85.1(5) . . ?
N6 Ni1 N5 177.2(6) 2_755 . ?
N6 Ni1 N5 177.2(6) . 2_755 ?
N6 Ni1 N5 85.1(5) 2_755 2_755 ?
N5 Ni1 N5 96.8(7) . 2_755 ?
N6 Ni1 O13 86.0(5) . . ?
N6 Ni1 O13 88.8(5) 2_755 . ?
N5 Ni1 O13 93.2(5) . . ?
N5 Ni1 O13 91.8(5) 2_755 . ?
N2 Ni2 N3 95.0(5) . . ?
N2 Ni2 N1 83.0(5) . . ?
N3 Ni2 N1 177.7(5) . . ?
N2 Ni2 N4 93.8(5) . . ?
N3 Ni2 N4 82.5(5) . . ?
N1 Ni2 N4 96.3(5) . . ?
N2 Ni2 O1W 173.5(5) . . ?
N3 Ni2 O1W 90.7(5) . . ?
N1 Ni2 O1W 91.4(5) . . ?
N4 Ni2 O1W 89.9(5) . . ?
N2 Ni2 O2W 92.5(5) . . ?
N3 Ni2 O2W 90.1(5) . . ?
N1 Ni2 O2W 91.2(5) . . ?
N4 Ni2 O2W 170.7(5) . . ?
O1W Ni2 O2W 84.4(4) . . ?
P1 O1 W4 125.0(4) . 2_655 ?
P1 O1 W2 125.1(4) . 2_655 ?
W4 O1 W2 89.8(3) 2_655 2_655 ?
P1 O1 W1 126.8(5) . . ?
W4 O1 W1 89.5(2) 2_655 . ?
W2 O1 W1 89.1(3) 2_655 . ?
W2 O2 W1 150.1(5) . . ?
W4 O3 W6 150.6(5) . . ?
W1 O4 W4 120.4(4) 2_655 . ?
W4 O5 W2 121.2(5) . . ?
W1 O6 W3 151.3(5) . . ?
W6 O7 W5 121.4(4) 2_655 . ?
W5 O8 W4 149.1(6) . . ?
P1 O9 W6 126.2(5) . 2_655 ?
P1 O9 W3 126.1(5) . . ?
W6 O9 W3 88.3(3) 2_655 . ?
P1 O9 W5 126.9(4) . . ?
W6 O9 W5 88.3(3) 2_655 . ?
W3 O9 W5 88.6(3) . . ?
W3 O10 W6 120.4(5) 2_655 . ?
W3 O12 W2 151.7(5) . . ?
W5 O13 Ni1 131.7(6) . . ?
W2 O14 W1 121.4(4) . 2_655 ?
W3 O16 W5 120.9(5) . . ?
W5 O18 W6 151.7(5) . . ?
C3 C1 H1A 109.5 . . ?
C3 C1 H1B 109.5 . . ?
H1A C1 H1B 109.5 . . ?
C3 C1 H1C 109.5 . . ?
H1A C1 H1C 109.5 . . ?
H1B C1 H1C 109.5 . . ?
C3 C2 N1 118.4(18) . . ?
C3 C2 H2A 107.7 . . ?
N1 C2 H2A 107.7 . . ?
C3 C2 H2B 107.7 . . ?
N1 C2 H2B 107.7 . . ?
H2A C2 H2B 107.1 . . ?
C2 C3 N2 117.5(19) . . ?
C2 C3 C1 122(2) . . ?
N2 C3 C1 115.8(17) . . ?
C2 C3 H3 97.3 . . ?
N2 C3 H3 97.3 . . ?
C1 C3 H3 97.3 . . ?
N4 C4 C5 110.2(16) . . ?
N4 C4 C6 112.7(14) . . ?
C5 C4 C6 114.5(16) . . ?
N4 C4 H4 106.3 . . ?
C5 C4 H4 106.3 . . ?
C6 C4 H4 106.3 . . ?
N3 C5 C4 112.7(15) . . ?
N3 C5 H5A 109.1 . . ?
C4 C5 H5A 109.1 . . ?
N3 C5 H5B 109.1 . . ?
C4 C5 H5B 109.1 . . ?
H5A C5 H5B 107.8 . . ?
C4 C6 H6A 109.5 . . ?
C4 C6 H6B 109.5 . . ?
H6A C6 H6B 109.5 . . ?
C4 C6 H6C 109.5 . . ?
H6A C6 H6C 109.5 . . ?
H6B C6 H6C 109.5 . . ?
C8 C7 N5 106.3(15) . . ?
C8 C7 C9 113.0(16) . . ?
N5 C7 C9 112.5(14) . . ?
C8 C7 H7 108.3 . . ?
N5 C7 H7 108.3 . . ?
C9 C7 H7 108.3 . . ?
N6 C8 C7 111.9(14) . . ?
N6 C8 H8A 109.2 . . ?
C7 C8 H8A 109.2 . . ?
N6 C8 H8B 109.2 . . ?
C7 C8 H8B 109.2 . . ?
H8A C8 H8B 107.9 . . ?
C7 C9 H9A 109.5 . . ?
C7 C9 H9B 109.5 . . ?
H9A C9 H9B 109.5 . . ?
C7 C9 H9C 109.5 . . ?
H9A C9 H9C 109.5 . . ?
H9B C9 H9C 109.5 . . ?
C2 N1 Ni2 107.3(10) . . ?
C2 N1 H1D 110.2 . . ?
Ni2 N1 H1D 110.2 . . ?
C2 N1 H1E 110.2 . . ?
Ni2 N1 H1E 110.2 . . ?
H1D N1 H1E 108.5 . . ?
C5 N3 Ni2 110.4(10) . . ?
C5 N3 H3A 109.6 . . ?
Ni2 N3 H3A 109.6 . . ?
C5 N3 H3B 109.6 . . ?
Ni2 N3 H3B 109.6 . . ?
H3A N3 H3B 108.1 . . ?
C4 N4 Ni2 108.1(9) . . ?
C4 N4 H4A 110.1 . . ?
Ni2 N4 H4A 110.1 . . ?
C4 N4 H4B 110.1 . . ?
Ni2 N4 H4B 110.1 . . ?
H4A N4 H4B 108.4 . . ?
C7 N5 Ni1 110.0(9) . . ?
C7 N5 H5C 109.7 . . ?
Ni1 N5 H5C 109.7 . . ?
C7 N5 H5D 109.7 . . ?
Ni1 N5 H5D 109.7 . . ?
H5C N5 H5D 108.2 . . ?
C8 N6 Ni1 108.8(10) . . ?
C8 N6 H6D 109.9 . . ?
Ni1 N6 H6D 109.9 . . ?
C8 N6 H6E 109.9 . . ?
Ni1 N6 H6E 109.9 . . ?
H6D N6 H6E 108.3 . . ?

loop_
_geom_bond_atom_site_label_1
_geom_bond_atom_site_label_2
_geom_bond_distance
_geom_bond_site_symmetry_2
_geom_bond_publ_flag
N2 C3 1.44(2) . ?
N2 Ni2 2.040(14) . ?
N2 H2C 0.8967 . ?
N2 H2D 0.8976 . ?
W1 O15 1.716(9) . ?
W1 O6 1.901(9) . ?
W1 O4 1.919(9) 2_655 ?
W1 O2 1.931(9) . ?
W1 O14 1.950(9) 2_655 ?
W1 O1 2.397(8) . ?
W2 O17 1.714(10) . ?
W2 O2 1.888(9) . ?
W2 O14 1.904(9) . ?
W2 O12 1.920(9) . ?
W2 O5 1.951(8) . ?
W2 O1 2.394(9) 2_655 ?
W3 O19 1.713(11) . ?
W3 O12 1.889(9) . ?
W3 O16 1.912(9) . ?
W3 O6 1.922(9) . ?
W3 O10 1.923(9) 2_655 ?
W3 O9 2.398(8) . ?
W4 O11 1.714(9) . ?
W4 O3 1.902(9) . ?
W4 O8 1.911(9) . ?
W4 O5 1.921(9) . ?
W4 O4 1.961(9) . ?
W4 O1 2.387(8) 2_655 ?
W5 O13 1.709(10) . ?
W5 O18 1.887(10) . ?
W5 O8 1.909(9) . ?
W5 O7 1.927(9) . ?
W5 O16 1.951(9) . ?
W5 O9 2.414(8) . ?
W6 O20 1.705(9) . ?
W6 O7 1.916(9) 2_655 ?
W6 O3 1.922(9) . ?
W6 O18 1.926(10) . ?
W6 O10 1.925(10) . ?
W6 O9 2.397(8) 2_655 ?
P1 O9 1.519(8) . ?
P1 O9 1.519(8) 2_655 ?
P1 O1 1.555(7) . ?
P1 O1 1.555(7) 2_655 ?
Ni1 N6 1.945(13) . ?
Ni1 N6 1.945(13) 2_755 ?
Ni1 N5 1.960(13) . ?
Ni1 N5 1.961(13) 2_755 ?
Ni1 O13 2.627(12) . ?
Ni2 N3 2.066(12) . ?
Ni2 N1 2.081(12) . ?
Ni2 N4 2.117(11) . ?
Ni2 O1W 2.146(11) . ?
Ni2 O2W 2.186(11) . ?
O1 W4 2.387(8) 2_655 ?
O1 W2 2.394(9) 2_655 ?
O4 W1 1.919(9) 2_655 ?
O7 W6 1.916(9) 2_655 ?
O9 W6 2.397(8) 2_655 ?
O10 W3 1.923(9) 2_655 ?
O14 W1 1.950(9) 2_655 ?
C1 C3 1.49(3) . ?
C1 H1A 0.9600 . ?
C1 H1B 0.9600 . ?
C1 H1C 0.9600 . ?
C2 C3 1.31(2) . ?
C2 N1 1.45(2) . ?
C2 H2A 0.9700 . ?
C2 H2B 0.9700 . ?
C3 H3 0.9800 . ?
C4 N4 1.47(2) . ?
C4 C5 1.48(2) . ?
C4 C6 1.52(2) . ?
C4 H4 0.9800 . ?
C5 N3 1.46(2) . ?
C5 H5A 0.9700 . ?
C5 H5B 0.9700 . ?
C6 H6A 0.9600 . ?
C6 H6B 0.9600 . ?
C6 H6C 0.9600 . ?
C7 C8 1.44(2) . ?
C7 N5 1.49(2) . ?
C7 C9 1.50(2) . ?
C7 H7 0.9800 . ?
C8 N6 1.44(2) . ?
C8 H8A 0.9700 . ?
C8 H8B 0.9700 . ?
C9 H9A 0.9600 . ?
C9 H9B 0.9600 . ?
C9 H9C 0.9600 . ?
N1 H1D 0.9000 . ?
N1 H1E 0.9000 . ?
N3 H3A 0.9000 . ?
N3 H3B 0.9000 . ?
N4 H4A 0.9000 . ?
N4 H4B 0.9000 . ?
N5 H5C 0.9000 . ?
N5 H5D 0.9000 . ?
N6 H6D 0.9000 . ?
N6 H6E 0.9000 . ?

loop_
_geom_torsion_atom_site_label_1
_geom_torsion_atom_site_label_2
_geom_torsion_atom_site_label_3
_geom_torsion_atom_site_label_4
_geom_torsion
_geom_torsion_site_symmetry_1
_geom_torsion_site_symmetry_2
_geom_torsion_site_symmetry_3
_geom_torsion_site_symmetry_4
_geom_torsion_publ_flag
C3 N2 Ni2 N3 -168.1(14) . . . . ?
C3 N2 Ni2 N1 10.7(14) . . . . ?
C3 N2 Ni2 N4 -85.2(14) . . . . ?
C3 N2 Ni2 O1W 40(4) . . . . ?
C3 N2 Ni2 O2W 101.6(14) . . . . ?
O9 P1 O1 W4 62.4(7) . . . 2_655 ?
O9 P1 O1 W4 -57.7(7) 2_655 . . 2_655 ?
O1 P1 O1 W4 -177.6(7) 2_655 . . 2_655 ?
O9 P1 O1 W2 -178.5(5) . . . 2_655 ?
O9 P1 O1 W2 61.5(7) 2_655 . . 2_655 ?
O1 P1 O1 W2 -58.5(4) 2_655 . . 2_655 ?
O9 P1 O1 W1 -58.3(7) . . . . ?
O9 P1 O1 W1 -178.4(5) 2_655 . . . ?
O1 P1 O1 W1 61.7(4) 2_655 . . . ?
O15 W1 O1 P1 178(2) . . . . ?
O6 W1 O1 P1 41.6(6) . . . . ?
O4 W1 O1 P1 134.1(6) 2_655 . . . ?
O2 W1 O1 P1 -45.6(6) . . . . ?
O14 W1 O1 P1 -133.4(6) 2_655 . . . ?
O15 W1 O1 W4 43(3) . . . 2_655 ?
O6 W1 O1 W4 -93.7(3) . . . 2_655 ?
O4 W1 O1 W4 -1.1(3) 2_655 . . 2_655 ?
O2 W1 O1 W4 179.2(4) . . . 2_655 ?
O14 W1 O1 W4 91.3(3) 2_655 . . 2_655 ?
O15 W1 O1 W2 -47(3) . . . 2_655 ?
O6 W1 O1 W2 176.6(3) . . . 2_655 ?
O4 W1 O1 W2 -90.9(4) 2_655 . . 2_655 ?
O2 W1 O1 W2 89.4(4) . . . 2_655 ?
O14 W1 O1 W2 1.6(3) 2_655 . . 2_655 ?
O17 W2 O2 W1 129.2(11) . . . . ?
O14 W2 O2 W1 -130.0(11) . . . . ?
O12 W2 O2 W1 28.0(11) . . . . ?
O5 W2 O2 W1 -43(2) . . . . ?
O1 W2 O2 W1 -55.0(11) 2_655 . . . ?
O15 W1 O2 W2 -130.1(11) . . . . ?
O6 W1 O2 W2 -28.1(11) . . . . ?
O4 W1 O2 W2 54.6(19) 2_655 . . . ?
O14 W1 O2 W2 130.1(11) 2_655 . . . ?
O1 W1 O2 W2 55.5(11) . . . . ?
O11 W4 O3 W6 -130.4(11) . . . . ?
O8 W4 O3 W6 -27.7(11) . . . . ?
O5 W4 O3 W6 57.3(17) . . . . ?
O4 W4 O3 W6 133.7(11) . . . . ?
O1 W4 O3 W6 58.6(10) 2_655 . . . ?
O20 W6 O3 W4 129.1(11) . . . . ?
O7 W6 O3 W4 -45.7(19) 2_655 . . . ?
O18 W6 O3 W4 27.5(11) . . . . ?
O10 W6 O3 W4 -132.3(11) . . . . ?
O9 W6 O3 W4 -56.8(10) 2_655 . . . ?
O11 W4 O4 W1 173.4(6) . . . 2_655 ?
O3 W4 O4 W1 -85.0(6) . . . 2_655 ?
O8 W4 O4 W1 -11.4(16) . . . 2_655 ?
O5 W4 O4 W1 73.3(6) . . . 2_655 ?
O1 W4 O4 W1 -1.6(5) 2_655 . . 2_655 ?
O11 W4 O5 W2 -169.1(6) . . . . ?
O3 W4 O5 W2 3.2(14) . . . . ?
O8 W4 O5 W2 87.6(6) . . . . ?
O4 W4 O5 W2 -73.1(5) . . . . ?
O1 W4 O5 W2 1.9(5) 2_655 . . . ?
O17 W2 O5 W4 173.4(6) . . . . ?
O2 W2 O5 W4 -14.8(15) . . . . ?
O14 W2 O5 W4 73.2(6) . . . . ?
O12 W2 O5 W4 -85.4(6) . . . . ?
O1 W2 O5 W4 -1.9(5) 2_655 . . . ?
O15 W1 O6 W3 129.2(11) . . . . ?
O4 W1 O6 W3 -131.5(11) 2_655 . . . ?
O2 W1 O6 W3 27.1(11) . . . . ?
O14 W1 O6 W3 -43.9(17) 2_655 . . . ?
O1 W1 O6 W3 -56.4(11) . . . . ?
O19 W3 O6 W1 -126.3(11) . . . . ?
O12 W3 O6 W1 -26.6(11) . . . . ?
O16 W3 O6 W1 54.5(17) . . . . ?
O10 W3 O6 W1 133.2(11) 2_655 . . . ?
O9 W3 O6 W1 57.3(11) . . . . ?
O13 W5 O7 W6 -169.7(6) . . . 2_655 ?
O18 W5 O7 W6 86.5(6) . . . 2_655 ?
O8 W5 O7 W6 4.9(16) . . . 2_655 ?
O16 W5 O7 W6 -71.5(6) . . . 2_655 ?
O9 W5 O7 W6 3.1(5) . . . 2_655 ?
O13 W5 O8 W4 -133.0(10) . . . . ?
O18 W5 O8 W4 -30.1(10) . . . . ?
O7 W5 O8 W4 52.4(17) . . . . ?
O16 W5 O8 W4 129.1(10) . . . . ?
O9 W5 O8 W4 54.1(10) . . . . ?
O11 W4 O8 W5 130.8(10) . . . . ?
O3 W4 O8 W5 29.3(10) . . . . ?
O5 W4 O8 W5 -128.5(10) . . . . ?
O4 W4 O8 W5 -44.3(18) . . . . ?
O1 W4 O8 W5 -53.8(10) 2_655 . . . ?
O9 P1 O9 W6 61.0(4) 2_655 . . 2_655 ?
O1 P1 O9 W6 -59.3(7) . . . 2_655 ?
O1 P1 O9 W6 -178.7(5) 2_655 . . 2_655 ?
O9 P1 O9 W3 -179.8(7) 2_655 . . . ?
O1 P1 O9 W3 59.9(6) . . . . ?
O1 P1 O9 W3 -59.5(6) 2_655 . . . ?
O9 P1 O9 W5 -59.1(4) 2_655 . . . ?
O1 P1 O9 W5 -179.4(5) . . . . ?
O1 P1 O9 W5 61.1(7) 2_655 . . . ?
O19 W3 O9 P1 171(3) . . . . ?
O12 W3 O9 P1 42.0(6) . . . . ?
O16 W3 O9 P1 134.4(6) . . . . ?
O6 W3 O9 P1 -44.5(6) . . . . ?
O10 W3 O9 P1 -133.0(6) 2_655 . . . ?
O19 W3 O9 W6 -54(4) . . . 2_655 ?
O12 W3 O9 W6 177.2(3) . . . 2_655 ?
O16 W3 O9 W6 -90.4(3) . . . 2_655 ?
O6 W3 O9 W6 90.6(3) . . . 2_655 ?
O10 W3 O9 W6 2.1(3) 2_655 . . 2_655 ?
O19 W3 O9 W5 34(4) . . . . ?
O12 W3 O9 W5 -94.5(3) . . . . ?
O16 W3 O9 W5 -2.0(3) . . . . ?
O6 W3 O9 W5 179.0(3) . . . . ?
O10 W3 O9 W5 90.5(3) 2_655 . . . ?
O13 W5 O9 P1 -163(3) . . . . ?
O18 W5 O9 P1 41.3(6) . . . . ?
O8 W5 O9 P1 -45.7(6) . . . . ?
O7 W5 O9 P1 133.6(7) . . . . ?
O16 W5 O9 P1 -133.9(7) . . . . ?
O13 W5 O9 W6 61(3) . . . 2_655 ?
O18 W5 O9 W6 -94.4(3) . . . 2_655 ?
O8 W5 O9 W6 178.6(4) . . . 2_655 ?
O7 W5 O9 W6 -2.1(4) . . . 2_655 ?
O16 W5 O9 W6 90.3(3) . . . 2_655 ?
O13 W5 O9 W3 -27(3) . . . . ?
O18 W5 O9 W3 177.2(3) . . . . ?
O8 W5 O9 W3 90.2(4) . . . . ?
O7 W5 O9 W3 -90.4(4) . . . . ?
O16 W5 O9 W3 2.0(3) . . . . ?
O20 W6 O10 W3 -172.3(6) . . . 2_655 ?
O7 W6 O10 W3 -72.0(5) 2_655 . . 2_655 ?
O3 W6 O10 W3 86.5(5) . . . 2_655 ?
O18 W6 O10 W3 11.1(14) . . . 2_655 ?
O9 W6 O10 W3 3.1(4) 2_655 . . 2_655 ?
O19 W3 O12 W2 128.1(11) . . . . ?
O16 W3 O12 W2 -132.3(11) . . . . ?
O6 W3 O12 W2 27.0(11) . . . . ?
O10 W3 O12 W2 -43.4(18) 2_655 . . . ?
O9 W3 O12 W2 -56.7(11) . . . . ?
O17 W2 O12 W3 -129.9(11) . . . . ?
O2 W2 O12 W3 -27.8(11) . . . . ?
O14 W2 O12 W3 56.3(17) . . . . ?
O5 W2 O12 W3 132.5(11) . . . . ?
O1 W2 O12 W3 58.1(11) 2_655 . . . ?
O18 W5 O13 Ni1 -143.2(6) . . . . ?
O8 W5 O13 Ni1 -54.7(7) . . . . ?
O7 W5 O13 Ni1 123.3(6) . . . . ?
O16 W5 O13 Ni1 33.3(7) . . . . ?
O9 W5 O13 Ni1 61(3) . . . . ?
N6 Ni1 O13 W5 -118.1(8) . . . . ?
N6 Ni1 O13 W5 148.8(8) 2_755 . . . ?
N5 Ni1 O13 W5 -33.2(7) . . . . ?
N5 Ni1 O13 W5 63.8(7) 2_755 . . . ?
O17 W2 O14 W1 -169.7(5) . . . 2_655 ?
O2 W2 O14 W1 87.3(5) . . . 2_655 ?
O12 W2 O14 W1 4.1(13) . . . 2_655 ?
O5 W2 O14 W1 -71.8(5) . . . 2_655 ?
O1 W2 O14 W1 2.3(4) 2_655 . . 2_655 ?
O19 W3 O16 W5 -173.3(5) . . . . ?
O12 W3 O16 W5 86.1(6) . . . . ?
O6 W3 O16 W5 5.8(14) . . . . ?
O10 W3 O16 W5 -72.5(5) 2_655 . . . ?
O9 W3 O16 W5 3.0(4) . . . . ?
O13 W5 O16 W3 173.2(5) . . . . ?
O18 W5 O16 W3 -15.8(13) . . . . ?
O8 W5 O16 W3 -87.2(6) . . . . ?
O7 W5 O16 W3 71.7(5) . . . . ?
O9 W5 O16 W3 -2.9(4) . . . . ?
O13 W5 O18 W6 131.9(11) . . . . ?
O8 W5 O18 W6 32.5(11) . . . . ?
O7 W5 O18 W6 -126.0(11) . . . . ?
O16 W5 O18 W6 -38.9(18) . . . . ?
O9 W5 O18 W6 -51.4(11) . . . . ?
O20 W6 O18 W5 -131.8(11) . . . . ?
O7 W6 O18 W5 128.0(11) 2_655 . . . ?
O3 W6 O18 W5 -31.5(11) . . . . ?
O10 W6 O18 W5 44.8(19) . . . . ?
O9 W6 O18 W5 52.6(11) 2_655 . . . ?
N1 C2 C3 N2 26(4) . . . . ?
N1 C2 C3 C1 -179(2) . . . . ?
Ni2 N2 C3 C2 -23(3) . . . . ?
Ni2 N2 C3 C1 -179.0(17) . . . . ?
N4 C4 C5 N3 -45(2) . . . . ?
C6 C4 C5 N3 -173.3(16) . . . . ?
N5 C7 C8 N6 -47(2) . . . . ?
C9 C7 C8 N6 -170.6(15) . . . . ?
C3 C2 N1 Ni2 -15(3) . . . . ?
N2 Ni2 N1 C2 1.0(13) . . . . ?
N3 Ni2 N1 C2 33(15) . . . . ?
N4 Ni2 N1 C2 94.1(13) . . . . ?
O1W Ni2 N1 C2 -175.8(13) . . . . ?
O2W Ni2 N1 C2 -91.3(13) . . . . ?
C4 C5 N3 Ni2 28(2) . . . . ?
N2 Ni2 N3 C5 88.0(12) . . . . ?
N1 Ni2 N3 C5 56(14) . . . . ?
N4 Ni2 N3 C5 -5.2(12) . . . . ?
O1W Ni2 N3 C5 -95.0(12) . . . . ?
O2W Ni2 N3 C5 -179.5(12) . . . . ?
C5 C4 N4 Ni2 38.2(18) . . . . ?
C6 C4 N4 Ni2 167.5(12) . . . . ?
N2 Ni2 N4 C4 -112.8(11) . . . . ?
N3 Ni2 N4 C4 -18.2(11) . . . . ?
N1 Ni2 N4 C4 163.9(11) . . . . ?
O1W Ni2 N4 C4 72.5(11) . . . . ?
O2W Ni2 N4 C4 20(3) . . . . ?
C8 C7 N5 Ni1 34.2(17) . . . . ?
C9 C7 N5 Ni1 158.3(12) . . . . ?
N6 Ni1 N5 C7 -12.1(11) . . . . ?
N6 Ni1 N5 C7 36(13) 2_755 . . . ?
N5 Ni1 N5 C7 170.0(14) 2_755 . . . ?
O13 Ni1 N5 C7 -97.8(11) . . . . ?
C7 C8 N6 Ni1 37.3(19) . . . . ?
N6 Ni1 N6 C8 169.1(14) 2_755 . . . ?
N5 Ni1 N6 C8 -13.0(12) . . . . ?
N5 Ni1 N6 C8 121(12) 2_755 . . . ?
O13 Ni1 N6 C8 80.5(12) . . . . ?
